data_7135336
loop_
_publ_author_name
'Cui, Zhiyang'
'Sun, Honghao'
'Jin, Jingrong'
'Tang, Yi'
'Wang, Bo'
'Zhou, Leijie'
'Zheng, Bing'
'Zheng, Li'
'Guo, Hongchao'

_publ_section_title
;
 Tandem [2+4] annulation/aromatization reaction of yne-enones with
 <i>o</i>-sulfonamidobenzaldehydes.
;
_journal_issue 16
_journal_name_full 'Chemical communications (Cambridge, England)'
_journal_page_first 4774
_journal_page_last 4777
_journal_paper_doi 10.1039/d5cc06758h
_journal_volume 62
_journal_year 2026
_chemical_formula_moiety 'C25 H18 Br N O'
_chemical_formula_sum 'C25 H18 Br N O'
_chemical_formula_weight 428.31
_chemical_name_systematic 1
_space_group_crystal_system triclinic
_space_group_IT_number 2
_space_group_name_Hall '-P 1'
_space_group_name_H-M_alt 'P -1'
_atom_sites_solution_hydrogens geom
_atom_sites_solution_primary dual
_audit_creation_date 2025-04-27
_audit_creation_method
;
Olex2 1.2
(compiled 2018.05.29 svn.r3508 for OlexSys, GUI svn.r5506)
;
_audit_update_record
;
2025-08-16 deposited with the CCDC.	2026-02-05 downloaded from the CCDC.
;
_cell_angle_alpha 106.469(6)
_cell_angle_beta 105.026(6)
_cell_angle_gamma 103.433(6)
_cell_formula_units_Z 2
_cell_length_a 9.9195(7)
_cell_length_b 10.2361(6)
_cell_length_c 10.9376(8)
_cell_measurement_reflns_used 3235
_cell_measurement_temperature 293
_cell_measurement_theta_max 26.2640
_cell_measurement_theta_min 3.9480
_cell_volume 970.91(13)
_computing_cell_refinement 'CrysAlisPro 1.171.42.90a (Rigaku OD, 2023)'
_computing_data_collection 'CrysAlisPro 1.171.42.90a (Rigaku OD, 2023)'
_computing_data_reduction 'CrysAlisPro 1.171.42.90a (Rigaku OD, 2023)'
_computing_molecular_graphics 'Olex2 (Dolomanov et al., 2009)'
_computing_publication_material 'Olex2 (Dolomanov et al., 2009)'
_computing_structure_refinement 'ShelXL (Sheldrick, 2015)'
_computing_structure_solution 'ShelXT (Sheldrick, 2015)'
_diffrn_ambient_temperature 293
_diffrn_detector 'CCD plate'
_diffrn_detector_area_resol_mean 8.0353
_diffrn_detector_type EosS2
_diffrn_measured_fraction_theta_full 0.998
_diffrn_measured_fraction_theta_max 0.837
_diffrn_measurement_details
;
List of Runs (angles in degrees, time in seconds):

  # Type    Start    End  Width  t~exp~   \w     \q     \k     \f   Frames
#--------------------------------------------------------------------------
  1  \w     -2.00  86.00   1.00    4.80    --   16.85  37.00  90.00   88
  2  \w    -10.00  42.00   1.00    4.80    --   16.85  77.00-180.00   52
  3  \w    -10.00  42.00   1.00    4.80    --   16.85  77.00 -60.00   52
  4  \w      0.00  84.00   1.00    4.80    --   16.85  57.00  90.00   84
  5  \w    -50.00  34.00   1.00    4.80    --   16.85 -57.00-150.00   84
  6  \w    -55.00  42.00   1.00    4.80    --   16.85 -19.00 -90.00   97
;
_diffrn_measurement_device 'four-circle diffractometer'
_diffrn_measurement_device_type 'SuperNova, Single source at offset/far, EosS2'
_diffrn_measurement_method '\w scans'
_diffrn_orient_matrix_type 'CrysAlisPro convention (1999,Acta A55,543-557)'
_diffrn_orient_matrix_UB_11 -0.0288030000
_diffrn_orient_matrix_UB_12 0.0384438000
_diffrn_orient_matrix_UB_13 0.0458986000
_diffrn_orient_matrix_UB_21 0.0058500000
_diffrn_orient_matrix_UB_22 0.0541102000
_diffrn_orient_matrix_UB_23 -0.0288250000
_diffrn_orient_matrix_UB_31 -0.0727216000
_diffrn_orient_matrix_UB_32 -0.0381358000
_diffrn_orient_matrix_UB_33 -0.0476229000
_diffrn_radiation_monochromator mirror
_diffrn_radiation_probe x-ray
_diffrn_radiation_type MoK\a
_diffrn_radiation_wavelength 0.71073
_diffrn_reflns_av_R_equivalents 0.0309
_diffrn_reflns_av_unetI/netI 0.0547
_diffrn_reflns_Laue_measured_fraction_full 0.998
_diffrn_reflns_Laue_measured_fraction_max 0.837
_diffrn_reflns_limit_h_max 13
_diffrn_reflns_limit_h_min -13
_diffrn_reflns_limit_k_max 13
_diffrn_reflns_limit_k_min -14
_diffrn_reflns_limit_l_max 15
_diffrn_reflns_limit_l_min -13
_diffrn_reflns_number 10043
_diffrn_reflns_point_group_measured_fraction_full 0.998
_diffrn_reflns_point_group_measured_fraction_max 0.837
_diffrn_reflns_theta_full 25.242
_diffrn_reflns_theta_max 29.428
_diffrn_reflns_theta_min 3.299
_diffrn_source 'micro-focus sealed X-ray tube'
_diffrn_source_type 'SuperNova (Mo) X-ray Source'
_exptl_absorpt_coefficient_mu 2.132
_exptl_absorpt_correction_T_max 1.00000
_exptl_absorpt_correction_T_min 0.49328
_exptl_absorpt_correction_type multi-scan
_exptl_absorpt_process_details
;
CrysAlisPro 1.171.42.90a (Rigaku Oxford Diffraction, 2023)
Empirical absorption correction using spherical harmonics,
implemented in SCALE3 ABSPACK scaling algorithm.
;
_exptl_crystal_colour 'clear light colourless'
_exptl_crystal_colour_lustre clear
_exptl_crystal_colour_modifier light
_exptl_crystal_colour_primary colourless
_exptl_crystal_density_diffrn 1.465
_exptl_crystal_description block
_exptl_crystal_F_000 436
_exptl_crystal_size_max 0.06
_exptl_crystal_size_mid 0.05
_exptl_crystal_size_min 0.05
_refine_diff_density_max 0.455
_refine_diff_density_min -0.775
_refine_diff_density_rms 0.074
_refine_ls_extinction_method none
_refine_ls_goodness_of_fit_ref 1.007
_refine_ls_hydrogen_treatment constr
_refine_ls_matrix_type full
_refine_ls_number_parameters 254
_refine_ls_number_reflns 4509
_refine_ls_number_restraints 0
_refine_ls_restrained_S_all 1.007
_refine_ls_R_factor_all 0.0930
_refine_ls_R_factor_gt 0.0507
_refine_ls_shift/su_max 0.000
_refine_ls_shift/su_mean 0.000
_refine_ls_structure_factor_coef Fsqd
_refine_ls_weighting_details 'w=1/[\s^2^(Fo^2^)+(0.0576P)^2^+0.2834P] where P=(Fo^2^+2Fc^2^)/3'
_refine_ls_weighting_scheme calc
_refine_ls_wR_factor_gt 0.1099
_refine_ls_wR_factor_ref 0.1318
_reflns_Friedel_coverage 0.000
_reflns_number_gt 2886
_reflns_number_total 4509
_reflns_threshold_expression 'I > 2\s(I)'
_cod_data_source_file d5cc06758h2.cif
_cod_data_source_block 0423_auto
_cod_depositor_comments 'Adding full bibliography for 7135336.cif.'
_cod_original_cell_volume 970.91(12)
_cod_database_code 7135336
_shelx_shelxl_version_number 2018/3
_shelx_space_group_comment
;
The symmetry employed for this shelxl refinement is uniquely defined
by the following loop, which should always be used as a source of
symmetry information in preference to the above space-group names.
They are only intended as comments.
;
_shelx_estimated_absorpt_t_max 0.901
_shelx_estimated_absorpt_t_min 0.883
_reflns_odcompleteness_completeness 99.80
_reflns_odcompleteness_iscentric 1
_reflns_odcompleteness_theta 26.32
_olex2_refinement_description
;
1. Fixed Uiso
 At 1.2 times of:
  All C(H) groups
 At 1.5 times of:
  All C(H,H,H) groups
2.a Aromatic/amide H refined with riding coordinates:
 C7(H7), C18(H18), C13(H13), C15(H15), C16(H16), C14(H14), C21(H21), C3(H3),
 C25(H25), C2(H2), C6(H6), C23(H23), C22(H22), C5(H5), C24(H24)
2.b Idealised Me refined as rotating group:
 C10(H10A,H10B,H10C)
;
_olex2_submission_special_instructions 'No special instructions were received'
_oxdiff_exptl_absorpt_empirical_details
;
Empirical correction (ABSPACK) includes:
- Absorption correction using spherical harmonics
- Frame scaling
;
_oxdiff_exptl_absorpt_empirical_full_max 1.438
_oxdiff_exptl_absorpt_empirical_full_min 0.667

loop_
_space_group_symop_operation_xyz
'x, y, z'
'-x, -y, -z'

loop_
_atom_site_label
_atom_site_type_symbol
_atom_site_fract_x
_atom_site_fract_y
_atom_site_fract_z
_atom_site_U_iso_or_equiv
_atom_site_adp_type
_atom_site_occupancy
_atom_site_site_symmetry_order
_atom_site_calc_flag
_atom_site_refinement_flags_posn
_atom_site_refinement_flags_adp
_atom_site_refinement_flags_occupancy
_atom_site_disorder_assembly
_atom_site_disorder_group
Br1 Br 0.33477(5) 0.20675(4) 0.89410(4) 0.0725(2) Uani 1 1 d . . . . .
N1 N 0.4624(3) 0.9055(2) 0.7889(2) 0.0353(6) Uani 1 1 d . . . . .
O1 O 0.0059(3) 0.8203(3) 0.5845(3) 0.0596(6) Uani 1 1 d . . . . .
C11 C 0.3865(3) 0.8106(3) 0.6647(3) 0.0322(6) Uani 1 1 d . . . . .
C12 C 0.6127(3) 0.9640(3) 0.8260(3) 0.0327(6) Uani 1 1 d . . . . .
C17 C 0.6881(3) 0.9246(3) 0.7359(3) 0.0337(6) Uani 1 1 d . . . . .
C8 C 0.2232(3) 0.7553(3) 0.6348(3) 0.0326(6) Uani 1 1 d . . . . .
C19 C 0.4513(3) 0.7665(3) 0.5650(3) 0.0332(6) Uani 1 1 d . . . . .
C7 C 0.1530(3) 0.6426(3) 0.6591(3) 0.0356(7) Uani 1 1 d . . . . .
H7 H 0.051779 0.625043 0.636771 0.043 Uiso 1 1 calc R . . . .
C20 C 0.3609(3) 0.6638(3) 0.4227(3) 0.0350(7) Uani 1 1 d . . . . .
C18 C 0.6018(3) 0.8242(3) 0.6031(3) 0.0364(7) Uani 1 1 d . . . . .
H18 H 0.647817 0.796852 0.540671 0.044 Uiso 1 1 calc R . . . .
C9 C 0.1322(3) 0.8413(3) 0.5857(3) 0.0394(7) Uani 1 1 d . . . . .
C4 C 0.2048(3) 0.5415(3) 0.7141(3) 0.0363(7) Uani 1 1 d . . . . .
C13 C 0.6928(4) 1.0645(3) 0.9592(3) 0.0432(7) Uani 1 1 d . . . . .
H13 H 0.643405 1.090671 1.018877 0.052 Uiso 1 1 calc R . . . .
C15 C 0.9177(4) 1.0835(3) 0.9124(3) 0.0466(8) Uani 1 1 d . . . . .
H15 H 1.020039 1.124046 0.942591 0.056 Uiso 1 1 calc R . . . .
C16 C 0.8437(3) 0.9864(3) 0.7827(3) 0.0414(7) Uani 1 1 d . . . . .
H16 H 0.895579 0.960804 0.725278 0.050 Uiso 1 1 calc R . . . .
C14 C 0.8420(4) 1.1230(3) 1.0006(3) 0.0469(8) Uani 1 1 d . . . . .
H14 H 0.894326 1.190096 1.088379 0.056 Uiso 1 1 calc R . . . .
C1 C 0.2815(4) 0.3416(3) 0.8199(3) 0.0473(8) Uani 1 1 d . . . . .
C21 C 0.2991(3) 0.5179(3) 0.3937(3) 0.0442(8) Uani 1 1 d . . . . .
H21 H 0.311138 0.482653 0.464043 0.053 Uiso 1 1 calc R . . . .
C3 C 0.0990(3) 0.4313(3) 0.7220(3) 0.0464(8) Uani 1 1 d . . . . .
H3 H 0.000141 0.424548 0.690948 0.056 Uiso 1 1 calc R . . . .
C25 C 0.3410(4) 0.7132(3) 0.3158(3) 0.0476(8) Uani 1 1 d . . . . .
H25 H 0.383548 0.810609 0.332938 0.057 Uiso 1 1 calc R . . . .
C2 C 0.1360(4) 0.3318(3) 0.7744(3) 0.0525(9) Uani 1 1 d . . . . .
H2 H 0.063338 0.259143 0.778837 0.063 Uiso 1 1 calc R . . . .
C6 C 0.3898(4) 0.4489(4) 0.8140(4) 0.0558(9) Uani 1 1 d . . . . .
H6 H 0.488374 0.454598 0.844885 0.067 Uiso 1 1 calc R . . . .
C23 C 0.1984(4) 0.4744(4) 0.1568(3) 0.0548(9) Uani 1 1 d . . . . .
H23 H 0.143557 0.411056 0.068024 0.066 Uiso 1 1 calc R . . . .
C22 C 0.2194(4) 0.4235(3) 0.2608(4) 0.0560(9) Uani 1 1 d . . . . .
H22 H 0.180036 0.325313 0.242283 0.067 Uiso 1 1 calc R . . . .
C5 C 0.3508(4) 0.5478(4) 0.7619(4) 0.0517(9) Uani 1 1 d . . . . .
H5 H 0.424322 0.620691 0.758568 0.062 Uiso 1 1 calc R . . . .
C24 C 0.2582(4) 0.6186(4) 0.1834(3) 0.0570(9) Uani 1 1 d . . . . .
H24 H 0.243271 0.653180 0.112677 0.068 Uiso 1 1 calc R . . . .
C10 C 0.2015(4) 0.9534(4) 0.5372(4) 0.0555(9) Uani 1 1 d . . . . .
H10A H 0.214397 0.907051 0.453504 0.083 Uiso 1 1 calc GR . . . .
H10B H 0.296007 1.014824 0.604455 0.083 Uiso 1 1 calc GR . . . .
H10C H 0.138645 1.010109 0.522478 0.083 Uiso 1 1 calc GR . . . .

loop_
_atom_site_aniso_label
_atom_site_aniso_U_11
_atom_site_aniso_U_22
_atom_site_aniso_U_33
_atom_site_aniso_U_23
_atom_site_aniso_U_13
_atom_site_aniso_U_12
Br1 0.0855(3) 0.0572(2) 0.0858(3) 0.0453(2) 0.0198(2) 0.0306(2)
N1 0.0373(14) 0.0357(12) 0.0353(13) 0.0148(11) 0.0136(11) 0.0131(11)
O1 0.0480(14) 0.0743(16) 0.0820(17) 0.0417(14) 0.0332(13) 0.0373(12)
C11 0.0364(15) 0.0297(13) 0.0400(16) 0.0201(13) 0.0182(13) 0.0135(12)
C12 0.0371(16) 0.0306(13) 0.0369(15) 0.0181(12) 0.0157(13) 0.0124(12)
C17 0.0395(16) 0.0335(14) 0.0379(15) 0.0220(13) 0.0170(13) 0.0147(12)
C8 0.0336(15) 0.0369(14) 0.0325(14) 0.0140(12) 0.0144(12) 0.0158(12)
C19 0.0385(16) 0.0294(13) 0.0385(16) 0.0163(12) 0.0176(13) 0.0137(12)
C7 0.0277(14) 0.0411(15) 0.0393(16) 0.0161(13) 0.0116(13) 0.0121(12)
C20 0.0362(16) 0.0371(14) 0.0376(16) 0.0131(13) 0.0182(13) 0.0171(13)
C18 0.0445(17) 0.0380(15) 0.0412(16) 0.0211(13) 0.0250(14) 0.0197(13)
C9 0.0424(19) 0.0447(16) 0.0383(16) 0.0177(14) 0.0166(14) 0.0211(14)
C4 0.0351(16) 0.0368(15) 0.0390(16) 0.0171(13) 0.0144(13) 0.0096(12)
C13 0.0466(19) 0.0450(17) 0.0375(17) 0.0139(14) 0.0172(15) 0.0127(15)
C15 0.0360(17) 0.0516(18) 0.051(2) 0.0271(16) 0.0101(15) 0.0073(15)
C16 0.0370(17) 0.0477(17) 0.0525(19) 0.0283(16) 0.0222(15) 0.0172(14)
C14 0.047(2) 0.0475(17) 0.0375(17) 0.0127(14) 0.0108(15) 0.0074(15)
C1 0.061(2) 0.0365(15) 0.0458(18) 0.0191(14) 0.0156(16) 0.0177(15)
C21 0.0475(18) 0.0385(16) 0.0464(18) 0.0171(15) 0.0144(15) 0.0141(14)
C3 0.0361(17) 0.0472(17) 0.0555(19) 0.0249(15) 0.0130(15) 0.0086(14)
C25 0.065(2) 0.0421(16) 0.0429(18) 0.0188(15) 0.0243(17) 0.0196(16)
C2 0.048(2) 0.0458(17) 0.062(2) 0.0294(16) 0.0155(17) 0.0057(15)
C6 0.0416(19) 0.062(2) 0.079(2) 0.0409(19) 0.0211(18) 0.0250(16)
C23 0.050(2) 0.058(2) 0.0430(19) 0.0050(16) 0.0123(16) 0.0151(17)
C22 0.054(2) 0.0381(17) 0.063(2) 0.0102(17) 0.0128(18) 0.0102(16)
C5 0.0368(18) 0.0541(18) 0.079(2) 0.0436(18) 0.0219(17) 0.0151(15)
C24 0.065(2) 0.071(2) 0.044(2) 0.0270(18) 0.0204(18) 0.029(2)
C10 0.063(2) 0.062(2) 0.068(2) 0.0423(18) 0.0305(19) 0.0357(18)

loop_
_atom_type_symbol
_atom_type_description
_atom_type_scat_dispersion_real
_atom_type_scat_dispersion_imag
_atom_type_scat_source
C C 0.0033 0.0016 'International Tables Vol C Tables 4.2.6.8 and 6.1.1.4'
H H 0.0000 0.0000 'International Tables Vol C Tables 4.2.6.8 and 6.1.1.4'
Br Br -0.2901 2.4595 'International Tables Vol C Tables 4.2.6.8 and 6.1.1.4'
N N 0.0061 0.0033 'International Tables Vol C Tables 4.2.6.8 and 6.1.1.4'
O O 0.0106 0.0060 'International Tables Vol C Tables 4.2.6.8 and 6.1.1.4'

loop_
_geom_angle_atom_site_label_1
_geom_angle_atom_site_label_2
_geom_angle_atom_site_label_3
_geom_angle
_geom_angle_site_symmetry_1
_geom_angle_site_symmetry_3
_geom_angle_publ_flag
C11 N1 C12 118.6(3) . . ?
N1 C11 C8 114.1(3) . . ?
N1 C11 C19 123.8(3) . . ?
C19 C11 C8 122.1(2) . . ?
N1 C12 C17 122.0(2) . . ?
N1 C12 C13 118.2(3) . . ?
C13 C12 C17 119.8(3) . . ?
C12 C17 C18 117.3(3) . . ?
C12 C17 C16 118.8(3) . . ?
C16 C17 C18 123.9(3) . . ?
C11 C8 C9 117.6(2) . . ?
C7 C8 C11 125.3(2) . . ?
C7 C8 C9 116.8(3) . . ?
C11 C19 C20 122.4(3) . . ?
C18 C19 C11 117.3(3) . . ?
C18 C19 C20 120.3(3) . . ?
C8 C7 C4 132.4(3) . . ?
C21 C20 C19 121.3(3) . . ?
C21 C20 C25 118.4(3) . . ?
C25 C20 C19 120.2(3) . . ?
C19 C18 C17 120.9(3) . . ?
O1 C9 C8 121.3(3) . . ?
O1 C9 C10 120.8(3) . . ?
C10 C9 C8 117.9(3) . . ?
C3 C4 C7 117.3(3) . . ?
C5 C4 C7 125.6(3) . . ?
C5 C4 C3 117.1(3) . . ?
C14 C13 C12 120.0(3) . . ?
C16 C15 C14 121.0(3) . . ?
C15 C16 C17 119.9(3) . . ?
C13 C14 C15 120.6(3) . . ?
C2 C1 Br1 119.5(2) . . ?
C2 C1 C6 120.9(3) . . ?
C6 C1 Br1 119.6(3) . . ?
C20 C21 C22 120.6(3) . . ?
C2 C3 C4 122.1(3) . . ?
C20 C25 C24 120.6(3) . . ?
C1 C2 C3 118.9(3) . . ?
C5 C6 C1 119.4(3) . . ?
C22 C23 C24 120.1(3) . . ?
C23 C22 C21 120.2(3) . . ?
C6 C5 C4 121.6(3) . . ?
C23 C24 C25 120.0(3) . . ?

loop_
_geom_bond_atom_site_label_1
_geom_bond_atom_site_label_2
_geom_bond_distance
_geom_bond_site_symmetry_2
_geom_bond_publ_flag
Br1 C1 1.896(3) . ?
N1 C11 1.318(4) . ?
N1 C12 1.371(4) . ?
O1 C9 1.217(4) . ?
C11 C8 1.499(4) . ?
C11 C19 1.423(4) . ?
C12 C17 1.411(4) . ?
C12 C13 1.408(4) . ?
C17 C18 1.414(4) . ?
C17 C16 1.414(4) . ?
C8 C7 1.335(4) . ?
C8 C9 1.505(4) . ?
C19 C20 1.498(4) . ?
C19 C18 1.371(4) . ?
C7 C4 1.462(4) . ?
C20 C21 1.383(4) . ?
C20 C25 1.387(4) . ?
C9 C10 1.496(4) . ?
C4 C3 1.390(4) . ?
C4 C5 1.386(4) . ?
C13 C14 1.357(4) . ?
C15 C16 1.364(4) . ?
C15 C14 1.398(5) . ?
C1 C2 1.368(5) . ?
C1 C6 1.376(5) . ?
C21 C22 1.388(4) . ?
C3 C2 1.377(4) . ?
C25 C24 1.389(4) . ?
C6 C5 1.376(4) . ?
C23 C22 1.368(5) . ?
C23 C24 1.369(5) . ?
